data_7030690
loop_
_publ_author_name
'Iglesias-Sig\"uenza, Javier'
'Ros, Abel'
'D\'iez, Elena'
'Magriz, Antonio'
'V\'azquez, Arcadio'
'\'Alvarez, Eleuterio'
'Fern\'andez, Rosario'
'Lassaletta, Jos\'e M.'

_publ_section_title
;
 C2-Symmetric S/C/S ligands based on N-heterocyclic carbenes: a new
 ligand architecture for asymmetric catalysis
;
_journal_coden_ASTM DTARAF
_journal_issue 40
_journal_name_full 'Dalton Transactions'
_journal_page_first 8485
_journal_page_last 8488
_journal_paper_doi 10.1039/b910846g
_journal_year 2009
_chemical_absolute_configuration rmad
_chemical_formula_moiety
;
2(C25 H44 Cl N2 Pd S2), C H2 Cl2, 2(H2 O), 2(Cl)
;
_chemical_formula_sum 'C25.5 H47 Cl3 N2 O Pd S2'
_chemical_formula_weight 674.52
_space_group_IT_number 1
_symmetry_cell_setting triclinic
_symmetry_space_group_name_Hall 'P 1'
_symmetry_space_group_name_H-M 'P 1'
_atom_sites_solution_hydrogens geom
_atom_sites_solution_primary direct
_atom_sites_solution_secondary difmap
_audit_creation_method SHELXL-97
_cell_angle_alpha 84.804(2)
_cell_angle_beta 82.038(2)
_cell_angle_gamma 61.1510(10)
_cell_formula_units_Z 2
_cell_length_a 10.2385(4)
_cell_length_b 10.2705(4)
_cell_length_c 17.2053(7)
_cell_measurement_reflns_used 9142
_cell_measurement_temperature 100(2)
_cell_measurement_theta_max 30.44
_cell_measurement_theta_min 2.46
_cell_volume 1568.82(11)
_computing_cell_refinement 'Bruker (2006). APEX 2. Version 2.1.'
_computing_data_collection 'Bruker (2006). APEX 2. Version 2.1.'
_computing_data_reduction 'Bruker (2006). APEX 2. Version 2.1.'
_computing_molecular_graphics 'XP, SHELXTL v. 6.14 (Bruker, 2003)'
_computing_publication_material 'XCIF, SHELXTL v. 6.14 (Bruker, 2003)'
_computing_structure_refinement 'XL, SHELXTL v. 6.14 (Bruker, 2003)'
_computing_structure_solution 'Bruker (2006). APEX 2. Version 2.1.'
_diffrn_ambient_temperature 100(2)
_diffrn_detector_area_resol_mean 8.26
_diffrn_measured_fraction_theta_full 0.990
_diffrn_measured_fraction_theta_max 0.990
_diffrn_measurement_device_type
;
Bruker-Nonius X8kappa APEX II CCD area detector'
;
_diffrn_measurement_method 'phi and omega scans with narrow frames'
_diffrn_radiation_monochromator graphite
_diffrn_radiation_source 'fine-focus sealed tube'
_diffrn_radiation_type MoK\a
_diffrn_radiation_wavelength 0.71073
_diffrn_reflns_av_R_equivalents 0.0393
_diffrn_reflns_av_sigmaI/netI 0.0349
_diffrn_reflns_limit_h_max 14
_diffrn_reflns_limit_h_min -12
_diffrn_reflns_limit_k_max 13
_diffrn_reflns_limit_k_min -14
_diffrn_reflns_limit_l_max 21
_diffrn_reflns_limit_l_min -24
_diffrn_reflns_number 57350
_diffrn_reflns_theta_full 30.56
_diffrn_reflns_theta_max 30.56
_diffrn_reflns_theta_min 1.20
_diffrn_standards_decay_% 0
_exptl_absorpt_coefficient_mu 1.001
_exptl_absorpt_correction_T_max 0.9242
_exptl_absorpt_correction_T_min 0.8562
_exptl_absorpt_correction_type multi-scan
_exptl_absorpt_process_details
;
SADABS, Bruker (2006). APEX 2. Version 2.1. Bruker Analytical
X-ray Solutions, Madison, Wisconsin, USA.
;
_exptl_crystal_colour colourless
_exptl_crystal_density_diffrn 1.428
_exptl_crystal_density_method 'not measured'
_exptl_crystal_description prism
_exptl_crystal_F_000 702
_exptl_crystal_size_max 0.16
_exptl_crystal_size_mid 0.11
_exptl_crystal_size_min 0.08
_refine_diff_density_max 3.079
_refine_diff_density_min -2.812
_refine_diff_density_rms 0.118
_refine_ls_abs_structure_details 'Flack H D (1983), Acta Cryst. A39, 876-881'
_refine_ls_abs_structure_Flack -0.01(2)
_refine_ls_extinction_method none
_refine_ls_goodness_of_fit_ref 1.027
_refine_ls_hydrogen_treatment constr
_refine_ls_matrix_type fullcycle
_refine_ls_number_parameters 622
_refine_ls_number_reflns 12767
_refine_ls_number_restraints 0
_refine_ls_restrained_S_all 1.017
_refine_ls_R_factor_all 0.0473
_refine_ls_R_factor_gt 0.0414
_refine_ls_shift/su_max 0.001
_refine_ls_shift/su_mean 0.000
_refine_ls_structure_factor_coef Fsqd
_refine_ls_weighting_details 'calc w=1/[\s^2^(Fo^2^)+(0.0389P)^2^+4.3320P] where P=(Fo^2^+2Fc^2^)/3'
_refine_ls_weighting_scheme calc
_refine_ls_wR_factor_gt 0.0937
_refine_ls_wR_factor_ref 0.0977
_reflns_number_gt 11768
_reflns_number_total 12767
_reflns_threshold_expression >2sigma(I)
_cod_duplicate_entry 7002442
_cod_data_source_file b910846g.txt
_cod_data_source_block ea05607a
_cod_depositor_comments
;
The following automatic conversions were performed:

'_symmetry_cell_setting' value 'Triclinic' changed to 'triclinic'
according to
/usr/data/users/saulius/automatic-downloads/retrospective/RSC/lib/dictionaries/cif_core.dic
dictionary named 'cif_core.dic' version 2.4.2 from 2011-04-26.

Automatic conversion script
Id: cif_fix_values 2281 2013-09-26 08:29:07Z andrius 
;
_cod_original_sg_symbol_H-M P1
_cod_database_code 7030690

loop_
_symmetry_equiv_pos_as_xyz
'x, y, z'

loop_
_atom_site_label
_atom_site_type_symbol
_atom_site_fract_x
_atom_site_fract_y
_atom_site_fract_z
_atom_site_U_iso_or_equiv
_atom_site_adp_type
_atom_site_occupancy
_atom_site_symmetry_multiplicity
_atom_site_calc_flag
_atom_site_refinement_flags
Pd1 Pd 0.53017(3) 0.27785(3) 0.147761(19) 0.01538(7) Uani 1 1 d U
Cl1 Cl 0.38914(15) 0.24357(15) 0.25909(7) 0.0276(3) Uani 1 1 d U
S1 S 0.54314(17) 0.07692(14) 0.09042(7) 0.0262(3) Uani 1 1 d U
S2 S 0.53258(13) 0.47280(12) 0.20496(6) 0.0168(2) Uani 1 1 d U
N1 N 0.7521(5) 0.2145(5) 0.0064(2) 0.0262(9) Uani 1 1 d U
N2 N 0.6029(5) 0.4487(5) 0.0192(2) 0.0220(8) Uani 1 1 d U
C1 C 0.6375(5) 0.3144(5) 0.0532(3) 0.0186(8) Uani 1 1 d U
C2 C 0.6959(6) 0.4327(7) -0.0505(3) 0.0300(11) Uani 1 1 d U
H2 H 0.6933 0.5103 -0.0859 0.036 Uiso 1 1 d R
C3 C 0.7906(7) 0.2853(8) -0.0582(3) 0.0364(13) Uani 1 1 d U
H3 H 0.8680 0.2394 -0.0996 0.044 Uiso 1 1 d R
C4 C 0.8177(7) 0.0531(7) 0.0223(3) 0.0370(14) Uani 1 1 d U
H4A H 0.8494 0.0302 0.0759 0.053 Uiso 1 1 d R
H4B H 0.9079 0.0006 -0.0153 0.053 Uiso 1 1 d R
C5 C 0.7075(9) -0.0019(7) 0.0156(4) 0.0380(15) Uani 1 1 d U
H5 H 0.6678 0.0370 -0.0362 0.050 Uiso 1 1 d R
C6 C 0.7703(15) -0.1754(9) 0.0202(5) 0.080(4) Uani 1 1 d U
H6 H 0.6779 -0.1871 0.0311 0.120 Uiso 1 1 d R
C7 C 0.8473(10) -0.2374(9) 0.0973(6) 0.079(3) Uani 1 1 d U
H7A H 0.8989 -0.3462 0.1017 0.109 Uiso 1 1 d R
H7B H 0.7733 -0.1966 0.1432 0.109 Uiso 1 1 d R
H7C H 0.9207 -0.2013 0.0948 0.109 Uiso 1 1 d R
C8 C 0.8299(13) -0.2399(11) -0.0576(6) 0.080(3) Uani 1 1 d U
H8A H 0.9310 -0.2501 -0.0660 0.120 Uiso 1 1 d R
H8B H 0.7693 -0.1711 -0.0973 0.120 Uiso 1 1 d R
H8C H 0.8361 -0.3374 -0.0617 0.120 Uiso 1 1 d R
C9 C 0.4788(6) 0.5857(5) 0.0500(3) 0.0235(9) Uani 1 1 d U
H9A H 0.3854 0.5777 0.0549 0.028 Uiso 1 1 d R
H9B H 0.4670 0.6683 0.0122 0.028 Uiso 1 1 d R
C10 C 0.4994(6) 0.6228(5) 0.1300(3) 0.0212(9) Uani 1 1 d U
H10 H 0.5896 0.6385 0.1228 0.025 Uiso 1 1 d R
C11 C 0.3627(7) 0.7702(6) 0.1587(3) 0.0320(13) Uani 1 1 d U
H11 H 0.3467 0.8454 0.1148 0.038 Uiso 1 1 d R
C12 C 0.2166(8) 0.7585(8) 0.1767(5) 0.0480(19) Uani 1 1 d U
H12A H 0.1916 0.7352 0.1286 0.072 Uiso 1 1 d R
H12B H 0.1348 0.8534 0.1964 0.072 Uiso 1 1 d R
H12C H 0.2306 0.6796 0.2165 0.072 Uiso 1 1 d R
C13 C 0.3930(8) 0.8295(6) 0.2292(4) 0.0358(12) Uani 1 1 d U
H13A H 0.4075 0.7596 0.2740 0.054 Uiso 1 1 d R
H13B H 0.3072 0.9264 0.2431 0.054 Uiso 1 1 d R
H13C H 0.4834 0.8404 0.2154 0.054 Uiso 1 1 d R
C14 C 0.3875(7) 0.1523(6) 0.0293(3) 0.0365(12) Uani 1 1 d U
H14 H 0.4076 0.0733 -0.0076 0.034 Uiso 1 1 d R
C15 C 0.3702(7) 0.2899(7) -0.0198(3) 0.0319(12) Uani 1 1 d U
H15A H 0.4632 0.2656 -0.0554 0.038 Uiso 1 1 d R
H15B H 0.3530 0.3695 0.0150 0.038 Uiso 1 1 d R
C16 C 0.2369(7) 0.3442(8) -0.0687(3) 0.0369(13) Uani 1 1 d U
H16A H 0.2212 0.4380 -0.0971 0.044 Uiso 1 1 d R
H16B H 0.2603 0.2694 -0.1081 0.044 Uiso 1 1 d R
C17 C 0.0958(8) 0.3702(8) -0.0174(4) 0.0429(14) Uani 1 1 d U
H17A H 0.0142 0.3986 -0.0508 0.051 Uiso 1 1 d R
H17B H 0.0658 0.4535 0.0177 0.051 Uiso 1 1 d R
C18 C 0.1168(8) 0.2314(8) 0.0324(3) 0.0418(14) Uani 1 1 d U
H18A H 0.0232 0.2532 0.0669 0.050 Uiso 1 1 d R
H18B H 0.1385 0.1501 -0.0024 0.050 Uiso 1 1 d R
C19 C 0.2456(8) 0.1823(8) 0.0822(3) 0.0378(13) Uani 1 1 d U
H19A H 0.2216 0.2611 0.1193 0.045 Uiso 1 1 d R
H19B H 0.2602 0.0910 0.1131 0.045 Uiso 1 1 d R
C20 C 0.7340(5) 0.3993(5) 0.2141(3) 0.0180(8) Uani 1 1 d U
H20 H 0.7904 0.3831 0.1604 0.022 Uiso 1 1 d R
C21 C 0.7881(6) 0.2500(6) 0.2589(3) 0.0237(9) Uani 1 1 d U
H21A H 0.7730 0.1806 0.2296 0.028 Uiso 1 1 d R
H21B H 0.7287 0.2644 0.3109 0.028 Uiso 1 1 d R
C22 C 0.9548(6) 0.1837(6) 0.2697(3) 0.0278(10) Uani 1 1 d U
H22A H 0.9869 0.0900 0.3013 0.033 Uiso 1 1 d R
H22B H 1.0151 0.1601 0.2177 0.033 Uiso 1 1 d R
C23 C 0.9826(8) 0.2921(8) 0.3105(4) 0.0337(14) Uani 1 1 d U
H23A H 0.9316 0.3065 0.3648 0.040 Uiso 1 1 d R
H23B H 1.0915 0.2499 0.3136 0.040 Uiso 1 1 d R
C24 C 0.9246(7) 0.4419(7) 0.2665(4) 0.0324(13) Uani 1 1 d U
H24A H 0.9398 0.5116 0.2957 0.039 Uiso 1 1 d R
H24B H 0.9827 0.4289 0.2142 0.039 Uiso 1 1 d R
C25 C 0.7592(6) 0.5078(6) 0.2566(3) 0.0241(9) Uani 1 1 d U
H25A H 0.7255 0.6028 0.2261 0.029 Uiso 1 1 d R
H25B H 0.6997 0.5284 0.3088 0.029 Uiso 1 1 d R
Pd2 Pd 0.77936(3) 0.59772(3) 0.57179(2) 0.01715(7) Uani 1 1 d U
Cl2 Cl 0.65588(14) 0.62884(15) 0.46144(7) 0.0258(2) Uani 1 1 d U
S3 S 0.99814(14) 0.40110(13) 0.51559(7) 0.0194(2) Uani 1 1 d U
S4 S 0.57440(14) 0.80390(13) 0.62851(7) 0.0200(2) Uani 1 1 d U
N3 N 0.9599(5) 0.4302(5) 0.6999(2) 0.0228(8) Uani 1 1 d U
N4 N 0.8841(5) 0.6630(5) 0.7081(2) 0.0228(8) Uani 1 1 d U
C26 C 0.8816(5) 0.5633(5) 0.6653(3) 0.0205(9) Uani 1 1 d U
C27 C 0.9647(7) 0.5934(7) 0.7716(3) 0.0319(12) Uani 1 1 d U
H27 H 0.9826 0.6399 0.8112 0.038 Uiso 1 1 d R
C28 C 1.0121(7) 0.4471(7) 0.7662(3) 0.0314(11) Uani 1 1 d U
H28 H 1.0705 0.3701 0.8012 0.038 Uiso 1 1 d R
C29 C 0.9797(6) 0.2922(6) 0.6706(3) 0.0239(9) Uani 1 1 d U
H29A H 0.8801 0.3023 0.6654 0.029 Uiso 1 1 d R
H29B H 1.0282 0.2104 0.7091 0.029 Uiso 1 1 d R
C30 C 1.0756(6) 0.2525(5) 0.5909(3) 0.0230(9) Uani 1 1 d U
H30 H 1.1765 0.2391 0.5985 0.028 Uiso 1 1 d R
C31 C 1.0987(7) 0.1040(6) 0.5631(3) 0.0319(12) Uani 1 1 d U
H31 H 1.1357 0.0296 0.6073 0.038 Uiso 1 1 d R
C32 C 0.9518(9) 0.1137(8) 0.5451(4) 0.0464(17) Uani 1 1 d U
H32A H 0.9106 0.1881 0.5030 0.070 Uiso 1 1 d R
H32B H 0.8796 0.1425 0.5923 0.070 Uiso 1 1 d R
H32C H 0.9712 0.0166 0.5285 0.070 Uiso 1 1 d R
C33 C 1.2183(8) 0.0464(6) 0.4931(3) 0.0361(13) Uani 1 1 d U
H33A H 1.2342 -0.0509 0.4791 0.054 Uiso 1 1 d R
H33B H 1.3125 0.0367 0.5068 0.054 Uiso 1 1 d R
H33C H 1.1852 0.1164 0.4484 0.054 Uiso 1 1 d R
C34 C 0.8002(6) 0.8232(5) 0.6917(3) 0.0235(9) Uani 1 1 d U
H34A H 0.8286 0.8454 0.6368 0.028 Uiso 1 1 d R
H34B H 0.8265 0.8766 0.7266 0.028 Uiso 1 1 d R
C35 C 0.6319(6) 0.8776(6) 0.7046(3) 0.0210(9) Uani 1 1 d U
H35 H 0.6084 0.8386 0.7570 0.025 Uiso 1 1 d R
C36 C 0.5371(9) 1.0467(6) 0.7039(4) 0.0406(16) Uani 1 1 d U
H36 H 0.4306 1.0665 0.7133 0.049 Uiso 1 1 d R
C37 C 0.5632(8) 1.1088(7) 0.7758(4) 0.0410(15) Uani 1 1 d U
H37A H 0.6658 1.0945 0.7698 0.062 Uiso 1 1 d R
H37B H 0.5476 1.0562 0.8236 0.062 Uiso 1 1 d R
H37C H 0.4919 1.2151 0.7796 0.062 Uiso 1 1 d R
C38 C 0.5466(13) 1.1276(9) 0.6324(4) 0.070(3) Uani 1 1 d U
H38A H 0.6463 1.1206 0.6225 0.105 Uiso 1 1 d R
H38B H 0.4703 1.2321 0.6379 0.105 Uiso 1 1 d R
H38C H 0.5289 1.0858 0.5885 0.105 Uiso 1 1 d R
C39 C 1.1309(6) 0.4767(5) 0.5057(3) 0.0203(9) Uani 1 1 d U
H39 H 1.1426 0.4979 0.5591 0.024 Uiso 1 1 d R
C40 C 1.0603(6) 0.6238(6) 0.4582(3) 0.0264(10) Uani 1 1 d U
H40A H 0.9628 0.6938 0.4861 0.032 Uiso 1 1 d R
H40B H 1.0421 0.6057 0.4062 0.032 Uiso 1 1 d R
C41 C 1.1672(7) 0.6921(6) 0.4476(3) 0.0292(11) Uani 1 1 d U
H41A H 1.1249 0.7831 0.4138 0.035 Uiso 1 1 d R
H41B H 1.1757 0.7208 0.4993 0.035 Uiso 1 1 d R
C42 C 1.3224(8) 0.5825(8) 0.4104(4) 0.0324(13) Uani 1 1 d U
H42A H 1.3155 0.5638 0.3561 0.039 Uiso 1 1 d R
H42B H 1.3900 0.6268 0.4078 0.039 Uiso 1 1 d R
C43 C 1.3883(8) 0.4363(7) 0.4568(4) 0.0332(13) Uani 1 1 d U
H43A H 1.4067 0.4532 0.5090 0.040 Uiso 1 1 d R
H43B H 1.4858 0.3662 0.4290 0.040 Uiso 1 1 d R
C44 C 1.2831(6) 0.3667(6) 0.4674(3) 0.0258(10) Uani 1 1 d U
H44A H 1.2725 0.3398 0.4157 0.031 Uiso 1 1 d R
H44B H 1.3261 0.2749 0.5006 0.031 Uiso 1 1 d R
C45 C 0.4580(5) 0.7334(5) 0.6887(3) 0.0202(9) Uani 1 1 d U
H45 H 0.3837 0.8140 0.7246 0.024 Uiso 1 1 d R
C46 C 0.5458(6) 0.5967(6) 0.7391(3) 0.0255(10) Uani 1 1 d U
H46A H 0.6232 0.5160 0.7052 0.031 Uiso 1 1 d R
H46B H 0.5972 0.6206 0.7758 0.031 Uiso 1 1 d R
C47 C 0.4408(7) 0.5450(6) 0.7854(3) 0.0304(11) Uani 1 1 d U
H47A H 0.3707 0.6216 0.8234 0.037 Uiso 1 1 d R
H47B H 0.5000 0.4524 0.8154 0.037 Uiso 1 1 d R
C48 C 0.3520(7) 0.5169(7) 0.7316(3) 0.0311(11) Uani 1 1 d U
H48A H 0.4212 0.4331 0.6972 0.037 Uiso 1 1 d R
H48B H 0.2807 0.4890 0.7635 0.037 Uiso 1 1 d R
C49 C 0.2669(7) 0.6534(7) 0.6818(3) 0.0309(11) Uani 1 1 d U
H49A H 0.1921 0.7347 0.7161 0.037 Uiso 1 1 d R
H49B H 0.2121 0.6314 0.6463 0.037 Uiso 1 1 d R
C50 C 0.3706(6) 0.7039(6) 0.6331(3) 0.0249(10) Uani 1 1 d U
H50A H 0.3112 0.7958 0.6027 0.030 Uiso 1 1 d R
H50B H 0.4412 0.6262 0.5958 0.030 Uiso 1 1 d R
Cl3 Cl 0.4437(2) 0.85405(17) 0.89887(9) 0.0412(3) Uani 1 1 d .
Cl4 Cl 0.9650(3) 0.9555(3) 0.81340(19) 0.0433(14) Uani 1 1 d .
Cl5 Cl 0.7173(3) 1.0187(2) 0.44054(15) 0.0752(7) Uani 1 1 d DU
Cl6 Cl 0.8306(3) 0.8641(2) 0.29471(14) 0.0755(7) Uani 1 1 d DU
C51 C 0.6762(9) 0.9456(9) 0.3662(5) 0.0570(19) Uani 1 1 d DU
H51A H 0.5897 1.0254 0.3414 0.068 Uiso 1 1 d R
H51B H 0.6478 0.8695 0.3890 0.068 Uiso 1 1 d R
O1W O 0.1657(10) 0.1009(5) 0.8207(4) 0.098(3) Uani 1 1 d GD
H1AW H 0.1275 0.1906 0.8401 0.117 Uiso 1 1 d GD
H1BW H 0.1298 0.0398 0.8409 0.117 Uiso 1 1 d GD
O2W O 0.1748(6) 0.7782(6) 0.9539(3) 0.0692(17) Uani 1 1 d GD
H2AW H 0.1143 0.7954 0.9155 0.083 Uiso 1 1 d GD
H2BW H 0.2260 0.8116 0.9241 0.083 Uiso 1 1 d GD

loop_
_atom_site_aniso_label
_atom_site_aniso_U_11
_atom_site_aniso_U_22
_atom_site_aniso_U_33
_atom_site_aniso_U_23
_atom_site_aniso_U_13
_atom_site_aniso_U_12
Pd1 0.01698(16) 0.01348(15) 0.01316(15) -0.00215(12) 0.00008(12) -0.00542(13)
Cl1 0.0364(7) 0.0337(7) 0.0183(5) -0.0028(5) 0.0038(5) -0.0225(6)
S1 0.0431(8) 0.0169(6) 0.0180(5) -0.0021(4) -0.0038(5) -0.0134(5)
S2 0.0180(5) 0.0143(5) 0.0151(5) -0.0017(4) -0.0011(4) -0.0054(4)
N1 0.021(2) 0.028(2) 0.0191(19) -0.0045(17) 0.0049(15) -0.0046(17)
N2 0.023(2) 0.025(2) 0.0159(18) 0.0029(15) -0.0012(14) -0.0102(16)
C1 0.015(2) 0.020(2) 0.018(2) -0.0053(16) -0.0016(15) -0.0055(16)
C2 0.033(3) 0.040(3) 0.020(2) 0.006(2) -0.0013(19) -0.022(2)
C3 0.028(3) 0.054(4) 0.021(3) 0.000(2) 0.009(2) -0.017(3)
C4 0.029(3) 0.052(3) 0.024(3) -0.001(2) 0.007(2) -0.014(2)
C5 0.031(4) 0.056(2) 0.023(3) -0.001(2) 0.008(3) -0.017(3)
C6 0.098(8) 0.043(3) 0.091(4) -0.031(3) 0.012(5) -0.030(4)
C7 0.089(5) 0.049(4) 0.084(5) -0.029(4) 0.011(4) -0.026(3)
C8 0.088(7) 0.051(5) 0.091(6) -0.027(5) 0.010(6) -0.027(5)
C9 0.027(2) 0.018(2) 0.023(2) 0.0021(17) -0.0068(18) -0.0080(18)
C10 0.026(2) 0.017(2) 0.020(2) -0.0008(16) -0.0022(17) -0.0102(18)
C11 0.037(3) 0.015(2) 0.033(3) 0.001(2) -0.013(2) -0.002(2)
C12 0.033(3) 0.035(4) 0.062(5) -0.018(3) -0.010(3) -0.001(3)
C13 0.046(3) 0.017(2) 0.036(3) -0.006(2) -0.004(2) -0.008(2)
C14 0.047(3) 0.019(3) 0.035(2) -0.009(8) -0.005(2) -0.009(2)
C15 0.043(3) 0.032(3) 0.030(3) 0.007(2) -0.019(2) -0.022(3)
C16 0.044(3) 0.049(4) 0.030(3) 0.003(2) -0.017(2) -0.029(3)
C17 0.042(3) 0.055(4) 0.034(3) -0.012(3) -0.007(2) -0.022(3)
C18 0.050(4) 0.061(4) 0.025(3) -0.009(3) -0.001(2) -0.035(3)
C19 0.055(4) 0.044(4) 0.024(3) -0.002(2) -0.004(2) -0.031(3)
C20 0.020(2) 0.020(2) 0.0131(19) -0.0019(16) -0.0025(15) -0.0084(17)
C21 0.025(2) 0.021(2) 0.021(2) 0.0011(18) -0.0057(18) -0.0067(19)
C22 0.027(3) 0.024(2) 0.029(3) 0.003(2) -0.011(2) -0.007(2)
C23 0.031(3) 0.036(3) 0.034(3) 0.001(3) -0.016(3) -0.013(3)
C24 0.030(3) 0.034(3) 0.039(3) -0.002(3) -0.009(3) -0.018(3)
C25 0.029(2) 0.023(2) 0.023(2) -0.0025(18) -0.0066(19) -0.013(2)
Pd2 0.02426(19) 0.01584(16) 0.01192(15) -0.00152(12) -0.00215(12) -0.00978(14)
Cl2 0.0302(6) 0.0326(6) 0.0156(5) -0.0031(4) -0.0045(4) -0.0148(5)
S3 0.0277(6) 0.0157(5) 0.0149(5) -0.0023(4) -0.0019(4) -0.0103(4)
S4 0.0282(6) 0.0142(5) 0.0165(5) -0.0002(4) -0.0051(4) -0.0087(5)
N3 0.028(2) 0.023(2) 0.0138(18) -0.0031(15) -0.0042(15) -0.0087(17)
N4 0.026(2) 0.023(2) 0.0171(18) -0.0041(15) -0.0048(15) -0.0090(17)
C26 0.022(2) 0.019(2) 0.0146(19) -0.0044(16) -0.0011(16) -0.0056(18)
C27 0.037(3) 0.034(3) 0.021(2) -0.007(2) -0.015(2) -0.009(2)
C28 0.037(3) 0.032(3) 0.018(2) -0.005(2) -0.009(2) -0.008(2)
C29 0.029(3) 0.017(2) 0.021(2) 0.0021(17) -0.0044(18) -0.0085(19)
C30 0.029(3) 0.018(2) 0.021(2) -0.0013(17) -0.0044(18) -0.0098(19)
C31 0.048(4) 0.016(2) 0.028(3) 0.000(2) 0.001(2) -0.014(2)
C32 0.066(5) 0.038(4) 0.051(4) -0.013(3) 0.005(3) -0.038(4)
C33 0.056(4) 0.019(2) 0.029(3) -0.006(2) 0.001(2) -0.015(3)
C34 0.030(2) 0.019(2) 0.025(2) -0.0028(18) -0.0034(19) -0.0136(19)
C35 0.024(2) 0.015(2) 0.023(2) -0.0065(18) -0.0027(18) -0.0075(18)
C36 0.075(5) 0.009(2) 0.031(3) -0.002(2) -0.024(3) -0.010(3)
C37 0.056(4) 0.020(3) 0.047(3) -0.006(2) -0.023(3) -0.013(3)
C38 0.121(8) 0.031(4) 0.036(4) -0.001(3) -0.003(4) -0.020(5)
C39 0.028(2) 0.014(2) 0.015(2) -0.0032(16) -0.0010(17) -0.0072(17)
C40 0.029(3) 0.025(2) 0.023(2) 0.0030(19) -0.0088(19) -0.010(2)
C41 0.037(3) 0.025(3) 0.028(3) 0.001(2) -0.004(2) -0.016(2)
C42 0.036(3) 0.037(3) 0.029(3) 0.001(3) 0.003(2) -0.023(3)
C43 0.031(3) 0.029(3) 0.038(3) -0.001(3) 0.000(3) -0.014(3)
C44 0.030(2) 0.023(2) 0.020(2) -0.0007(18) 0.0034(19) -0.011(2)
C45 0.023(2) 0.014(2) 0.021(2) -0.0061(16) 0.0008(17) -0.0064(18)
C46 0.029(3) 0.017(2) 0.029(3) 0.0048(19) -0.003(2) -0.011(2)
C47 0.036(3) 0.028(3) 0.026(3) 0.002(2) 0.001(2) -0.015(2)
C48 0.037(3) 0.031(3) 0.029(3) -0.006(2) 0.007(2) -0.021(2)
C49 0.033(3) 0.037(3) 0.029(3) -0.006(2) 0.001(2) -0.022(2)
C50 0.029(3) 0.021(2) 0.025(2) -0.0025(18) -0.0033(19) -0.012(2)
Cl3 0.0569(10) 0.0311(7) 0.0316(7) -0.0091(6) 0.0153(6) -0.0214(7)
Cl4 0.0586(12) 0.0411(2) 0.0343(2) -0.0098(2) 0.0156(7) -0.0226(8)
Cl5 0.1006(18) 0.0343(9) 0.0784(14) 0.0013(9) -0.0351(13) -0.0164(11)
Cl6 0.1071(19) 0.0364(10) 0.0681(13) 0.0098(9) -0.0072(12) -0.0250(11)
C51 0.068(5) 0.039(4) 0.071(5) 0.019(3) -0.027(4) -0.029(4)
O1W 0.187(8) 0.023(3) 0.068(4) 0.017(3) -0.070(5) -0.027(4)
O2W 0.033(3) 0.117(5) 0.056(3) -0.013(3) 0.014(2) -0.038(3)

loop_
_atom_type_symbol
_atom_type_description
_atom_type_scat_dispersion_real
_atom_type_scat_dispersion_imag
_atom_type_scat_source
C C 0.0033 0.0016 'International Tables Vol C Tables 4.2.6.8 and 6.1.1.4'
H H 0.0000 0.0000 'International Tables Vol C Tables 4.2.6.8 and 6.1.1.4'
N N 0.0061 0.0033 'International Tables Vol C Tables 4.2.6.8 and 6.1.1.4'
O O 0.0106 0.0060 'International Tables Vol C Tables 4.2.6.8 and 6.1.1.4'
S S 0.1246 0.1234 'International Tables Vol C Tables 4.2.6.8 and 6.1.1.4'
Cl Cl 0.1484 0.1585 'International Tables Vol C Tables 4.2.6.8 and 6.1.1.4'
Pd Pd -0.9988 1.0072 'International Tables Vol C Tables 4.2.6.8 and 6.1.1.4'

loop_
_geom_angle_atom_site_label_1
_geom_angle_atom_site_label_2
_geom_angle_atom_site_label_3
_geom_angle
C1 Pd1 S1 90.05(14)
C1 Pd1 S2 88.39(14)
S1 Pd1 S2 176.59(5)
C1 Pd1 Cl1 176.96(14)
S1 Pd1 Cl1 90.36(5)
S2 Pd1 Cl1 91.36(4)
C14 S1 C5 101.5(3)
C14 S1 Pd1 106.32(17)
C5 S1 Pd1 110.6(2)
C10 S2 C20 101.4(2)
C10 S2 Pd1 108.37(15)
C20 S2 Pd1 102.37(15)
C1 N1 C3 110.5(5)
C1 N1 C4 122.5(4)
C3 N1 C4 126.9(5)
C1 N2 C2 110.0(4)
C1 N2 C9 123.1(4)
C2 N2 C9 126.8(4)
N1 C1 N2 106.3(4)
N1 C1 Pd1 128.3(4)
N2 C1 Pd1 125.3(3)
C3 C2 N2 106.8(5)
C3 C2 H2 126.6
N2 C2 H2 126.6
C2 C3 N1 106.5(5)
C2 C3 H3 126.8
N1 C3 H3 126.8
N1 C4 C5 111.6(5)
N1 C4 H4A 109.2
C5 C4 H4A 109.3
N1 C4 H4B 109.3
C5 C4 H4B 109.4
H4A C4 H4B 108.0
C4 C5 C6 116.5(8)
C4 C5 S1 112.4(4)
C6 C5 S1 106.6(5)
C4 C5 H5 106.0
C6 C5 H5 108.8
S1 C5 H5 106.0
C8 C6 C7 126.1(9)
C8 C6 C5 111.3(7)
C7 C6 C5 108.5(8)
C8 C6 H6 101.3
C7 C6 H6 103.1
C5 C6 H6 103.6
C6 C7 H7A 113.4
C6 C7 H7B 110.1
H7A C7 H7B 109.5
C6 C7 H7C 104.8
H7A C7 H7C 109.5
H7B C7 H7C 109.5
C6 C8 H8A 104.1
C6 C8 H8B 109.9
H8A C8 H8B 109.5
C6 C8 H8C 114.3
H8A C8 H8C 109.5
H8B C8 H8C 109.5
N2 C9 C10 113.2(4)
N2 C9 H9A 109.0
C10 C9 H9A 108.9
N2 C9 H9B 108.9
C10 C9 H9B 109.0
H9A C9 H9B 107.7
C9 C10 C11 110.1(4)
C9 C10 S2 113.4(3)
C11 C10 S2 110.5(4)
C9 C10 H10 107.6
C11 C10 H10 107.5
S2 C10 H10 107.6
C13 C11 C12 111.1(5)
C13 C11 C10 111.8(5)
C12 C11 C10 112.8(5)
C13 C11 H11 106.9
C12 C11 H11 106.9
C10 C11 H11 106.9
C11 C12 H12A 109.5
C11 C12 H12B 109.4
H12A C12 H12B 109.5
C11 C12 H12C 109.6
H12A C12 H12C 109.5
H12B C12 H12C 109.5
C11 C13 H13A 109.5
C11 C13 H13B 109.4
H13A C13 H13B 109.5
C11 C13 H13C 109.5
H13A C13 H13C 109.5
H13B C13 H13C 109.5
C19 C14 C15 111.7(5)
C19 C14 S1 108.1(4)
C15 C14 S1 113.8(4)
C19 C14 H14 107.7
C15 C14 H14 107.7
S1 C14 H14 107.6
C14 C15 C16 109.7(4)
C14 C15 H15A 109.7
C16 C15 H15A 109.6
C14 C15 H15B 109.7
C16 C15 H15B 109.8
H15A C15 H15B 108.2
C17 C16 C15 111.3(5)
C17 C16 H16A 109.3
C15 C16 H16A 109.3
C17 C16 H16B 109.4
C15 C16 H16B 109.5
H16A C16 H16B 108.0
C16 C17 C18 111.7(6)
C16 C17 H17A 109.3
C18 C17 H17A 109.3
C16 C17 H17B 109.3
C18 C17 H17B 109.2
H17A C17 H17B 108.0
C19 C18 C17 110.3(5)
C19 C18 H18A 109.6
C17 C18 H18A 109.7
C19 C18 H18B 109.6
C17 C18 H18B 109.5
H18A C18 H18B 108.1
C14 C19 C18 109.4(5)
C14 C19 H19A 109.8
C18 C19 H19A 109.8
C14 C19 H19B 109.8
C18 C19 H19B 109.8
H19A C19 H19B 108.2
C25 C20 C21 111.0(4)
C25 C20 S2 110.8(3)
C21 C20 S2 107.6(3)
C25 C20 H20 109.2
C21 C20 H20 109.1
S2 C20 H20 109.1
C20 C21 C22 110.3(4)
C20 C21 H21A 109.6
C22 C21 H21A 109.7
C20 C21 H21B 109.5
C22 C21 H21B 109.5
H21A C21 H21B 108.1
C23 C22 C21 110.8(5)
C23 C22 H22A 109.5
C21 C22 H22A 109.4
C23 C22 H22B 109.5
C21 C22 H22B 109.4
H22A C22 H22B 108.1
C22 C23 C24 111.2(5)
C22 C23 H23A 109.4
C24 C23 H23A 109.4
C22 C23 H23B 109.4
C24 C23 H23B 109.4
H23A C23 H23B 108.0
C25 C24 C23 111.4(5)
C25 C24 H24A 109.4
C23 C24 H24A 109.4
C25 C24 H24B 109.3
C23 C24 H24B 109.3
H24A C24 H24B 108.0
C24 C25 C20 109.8(5)
C24 C25 H25A 109.7
C20 C25 H25A 109.7
C24 C25 H25B 109.7
C20 C25 H25B 109.7
H25A C25 H25B 108.2
C26 Pd2 S4 89.97(14)
C26 Pd2 S3 87.51(14)
S4 Pd2 S3 174.85(5)
C26 Pd2 Cl2 177.29(15)
S4 Pd2 Cl2 90.99(4)
S3 Pd2 Cl2 91.73(4)
C30 S3 C39 101.7(2)
C30 S3 Pd2 108.69(17)
C39 S3 Pd2 101.87(15)
C45 S4 C35 101.5(2)
C45 S4 Pd2 105.92(15)
C35 S4 Pd2 110.36(17)
C26 N3 C28 109.7(4)
C26 N3 C29 123.0(4)
C28 N3 C29 127.3(4)
C26 N4 C27 110.2(4)
C26 N4 C34 122.6(4)
C27 N4 C34 127.0(4)
N4 C26 N3 106.8(4)
N4 C26 Pd2 128.1(4)
N3 C26 Pd2 125.0(3)
C28 C27 N4 106.4(4)
C28 C27 H27 126.8
N4 C27 H27 126.8
C27 C28 N3 106.9(5)
C27 C28 H28 126.5
N3 C28 H28 126.5
N3 C29 C30 112.2(4)
N3 C29 H29A 109.2
C30 C29 H29A 109.2
N3 C29 H29B 109.1
C30 C29 H29B 109.2
H29A C29 H29B 107.9
C29 C30 C31 110.8(4)
C29 C30 S3 112.6(4)
C31 C30 S3 111.0(4)
C29 C30 H30 107.4
C31 C30 H30 107.4
S3 C30 H30 107.4
C33 C31 C32 110.9(5)
C33 C31 C30 111.8(5)
C32 C31 C30 112.1(5)
C33 C31 H31 107.2
C32 C31 H31 107.3
C30 C31 H31 107.2
C31 C32 H32A 109.5
C31 C32 H32B 109.4
H32A C32 H32B 109.5
C31 C32 H32C 109.5
H32A C32 H32C 109.5
H32B C32 H32C 109.5
C31 C33 H33A 109.5
C31 C33 H33B 109.5
H33A C33 H33B 109.5
C31 C33 H33C 109.4
H33A C33 H33C 109.5
H33B C33 H33C 109.5
N4 C34 C35 110.9(4)
N4 C34 H34A 109.5
C35 C34 H34A 109.4
N4 C34 H34B 109.5
C35 C34 H34B 109.4
H34A C34 H34B 108.0
C34 C35 C36 113.9(5)
C34 C35 S4 110.4(3)
C36 C35 S4 108.4(4)
C34 C35 H35 108.1
C36 C35 H35 107.8
S4 C35 H35 108.1
C38 C36 C35 117.8(6)
C38 C36 C37 112.0(6)
C35 C36 C37 109.4(5)
C38 C36 H36 105.5
C35 C36 H36 105.4
C37 C36 H36 105.7
C36 C37 H37A 109.9
C36 C37 H37B 109.3
H37A C37 H37B 109.5
C36 C37 H37C 109.2
H37A C37 H37C 109.5
H37B C37 H37C 109.5
C36 C38 H38A 109.7
C36 C38 H38B 109.0
H38A C38 H38B 109.5
C36 C38 H38C 109.7
H38A C38 H38C 109.5
H38B C38 H38C 109.5
C44 C39 C40 112.3(4)
C44 C39 S3 111.1(3)
C40 C39 S3 107.1(3)
C44 C39 H39 108.7
C40 C39 H39 108.7
S3 C39 H39 108.8
C39 C40 C41 109.5(4)
C39 C40 H40A 109.8
C41 C40 H40A 109.8
C39 C40 H40B 109.8
C41 C40 H40B 109.8
H40A C40 H40B 108.2
C42 C41 C40 111.2(5)
C42 C41 H41A 109.4
C40 C41 H41A 109.3
C42 C41 H41B 109.5
C40 C41 H41B 109.4
H41A C41 H41B 108.0
C43 C42 C41 111.7(5)
C43 C42 H42A 109.4
C41 C42 H42A 109.3
C43 C42 H42B 109.2
C41 C42 H42B 109.2
H42A C42 H42B 107.9
C42 C43 C44 111.7(5)
C42 C43 H43A 109.4
C44 C43 H43A 109.3
C42 C43 H43B 109.3
C44 C43 H43B 109.2
H43A C43 H43B 107.9
C39 C44 C43 109.6(5)
C39 C44 H44A 109.7
C43 C44 H44A 109.8
C39 C44 H44B 109.8
C43 C44 H44B 109.8
H44A C44 H44B 108.2
C46 C45 C50 111.7(4)
C46 C45 S4 114.0(3)
C50 C45 S4 107.5(3)
C46 C45 H45 107.8
C50 C45 H45 107.9
S4 C45 H45 107.8
C45 C46 C47 110.1(4)
C45 C46 H46A 109.6
C47 C46 H46A 109.7
C45 C46 H46B 109.7
C47 C46 H46B 109.5
H46A C46 H46B 108.2
C48 C47 C46 111.3(4)
C48 C47 H47A 109.4
C46 C47 H47A 109.4
C48 C47 H47B 109.4
C46 C47 H47B 109.4
H47A C47 H47B 108.0
C49 C48 C47 110.8(4)
C49 C48 H48A 109.5
C47 C48 H48A 109.5
C49 C48 H48B 109.5
C47 C48 H48B 109.4
H48A C48 H48B 108.1
C48 C49 C50 111.8(5)
C48 C49 H49A 109.3
C50 C49 H49A 109.4
C48 C49 H49B 109.2
C50 C49 H49B 109.2
H49A C49 H49B 107.9
C49 C50 C45 108.6(4)
C49 C50 H50A 109.9
C45 C50 H50A 109.9
C49 C50 H50B 110.1
C45 C50 H50B 110.0
H50A C50 H50B 108.3
Cl5 C51 Cl6 111.3(4)
Cl5 C51 H51A 109.5
Cl6 C51 H51A 109.5
Cl5 C51 H51B 109.3
Cl6 C51 H51B 109.2
H51A C51 H51B 108.0
H1AW O1W H1BW 119.5
H2AW O2W H2BW 91.2

loop_
_geom_bond_atom_site_label_1
_geom_bond_atom_site_label_2
_geom_bond_distance
Pd1 C1 1.947(5)
Pd1 S1 2.3060(12)
Pd1 S2 2.3215(11)
Pd1 Cl1 2.3409(12)
S1 C14 1.836(6)
S1 C5 1.848(7)
S2 C10 1.847(5)
S2 C20 1.847(5)
N1 C1 1.343(6)
N1 C3 1.388(7)
N1 C4 1.472(8)
N2 C1 1.344(6)
N2 C2 1.394(7)
N2 C9 1.449(7)
C2 C3 1.354(9)
C2 H2 0.9500
C3 H3 0.9500
C4 C5 1.507(10)
C4 H4A 0.9900
C4 H4B 0.9900
C5 C6 1.574(10)
C5 H5 1.0000
C6 C8 1.465(12)
C6 C7 1.562(14)
C6 H6 1.0000
C7 H7A 0.9800
C7 H7B 0.9800
C7 H7C 0.9800
C8 H8A 0.9800
C8 H8B 0.9800
C8 H8C 0.9800
C9 C10 1.529(7)
C9 H9A 0.9900
C9 H9B 0.9900
C10 C11 1.547(8)
C10 H10 1.0000
C11 C13 1.535(8)
C11 C12 1.545(10)
C11 H11 1.0000
C12 H12A 0.9800
C12 H12B 0.9800
C12 H12C 0.9800
C13 H13A 0.9800
C13 H13B 0.9800
C13 H13C 0.9800
C14 C19 1.512(9)
C14 C15 1.526(7)
C14 H14 1.0000
C15 C16 1.541(8)
C15 H15A 0.9900
C15 H15B 0.9900
C16 C17 1.501(9)
C16 H16A 0.9900
C16 H16B 0.9900
C17 C18 1.532(10)
C17 H17A 0.9900
C17 H17B 0.9900
C18 C19 1.524(9)
C18 H18A 0.9900
C18 H18B 0.9900
C19 H19A 0.9900
C19 H19B 0.9900
C20 C25 1.524(6)
C20 C21 1.528(7)
C20 H20 1.0000
C21 C22 1.534(7)
C21 H21A 0.9900
C21 H21B 0.9900
C22 C23 1.523(8)
C22 H22A 0.9900
C22 H22B 0.9900
C23 C24 1.525(9)
C23 H23A 0.9900
C23 H23B 0.9900
C24 C25 1.520(8)
C24 H24A 0.9900
C24 H24B 0.9900
C25 H25A 0.9900
C25 H25B 0.9900
Pd2 C26 1.953(5)
Pd2 S4 2.3149(13)
Pd2 S3 2.3279(13)
Pd2 Cl2 2.3388(11)
S3 C30 1.843(5)
S3 C39 1.846(5)
S4 C45 1.836(5)
S4 C35 1.859(5)
N3 C26 1.339(6)
N3 C28 1.383(6)
N3 C29 1.458(6)
N4 C26 1.326(6)
N4 C27 1.388(6)
N4 C34 1.464(6)
C27 C28 1.346(8)
C27 H27 0.9500
C28 H28 0.9500
C29 C30 1.532(7)
C29 H29A 0.9900
C29 H29B 0.9900
C30 C31 1.537(7)
C30 H30 1.0000
C31 C33 1.524(8)
C31 C32 1.532(10)
C31 H31 1.0000
C32 H32A 0.9800
C32 H32B 0.9800
C32 H32C 0.9800
C33 H33A 0.9800
C33 H33B 0.9800
C33 H33C 0.9800
C34 C35 1.523(7)
C34 H34A 0.9900
C34 H34B 0.9900
C35 C36 1.527(8)
C35 H35 1.0000
C36 C38 1.439(10)
C36 C37 1.551(8)
C36 H36 1.0000
C37 H37A 0.9800
C37 H37B 0.9800
C37 H37C 0.9800
C38 H38A 0.9800
C38 H38B 0.9800
C38 H38C 0.9800
C39 C44 1.513(7)
C39 C40 1.535(7)
C39 H39 1.0000
C40 C41 1.544(7)
C40 H40A 0.9900
C40 H40B 0.9900
C41 C42 1.524(9)
C41 H41A 0.9900
C41 H41B 0.9900
C42 C43 1.517(9)
C42 H42A 0.9900
C42 H42B 0.9900
C43 C44 1.540(8)
C43 H43A 0.9900
C43 H43B 0.9900
C44 H44A 0.9900
C44 H44B 0.9900
C45 C46 1.519(7)
C45 C50 1.536(7)
C45 H45 1.0000
C46 C47 1.520(7)
C46 H46A 0.9900
C46 H46B 0.9900
C47 C48 1.517(8)
C47 H47A 0.9900
C47 H47B 0.9900
C48 C49 1.506(8)
C48 H48A 0.9900
C48 H48B 0.9900
C49 C50 1.518(7)
C49 H49A 0.9900
C49 H49B 0.9900
C50 H50A 0.9900
C50 H50B 0.9900
Cl5 C51 1.733(7)
Cl6 C51 1.756(9)
C51 H51A 0.9900
C51 H51B 0.9900
O1W H1AW 0.8861
O1W H1BW 0.8931
O2W H2AW 0.9155
O2W H2BW 0.8498

loop_
_geom_hbond_atom_site_label_D
_geom_hbond_atom_site_label_H
_geom_hbond_atom_site_label_A
_geom_hbond_distance_DH
_geom_hbond_distance_HA
_geom_hbond_distance_DA
_geom_hbond_angle_DHA
_geom_hbond_site_symmetry_A
O1W H1BW Cl4 0.89 2.35 3.088(8) 140.0 1_445
O2W H2AW Cl4 0.92 2.43 3.262(7) 150.6 1_455
O2W H2BW Cl3 0.85 2.45 3.209(5) 149.8 .

loop_
_geom_torsion_atom_site_label_1
_geom_torsion_atom_site_label_2
_geom_torsion_atom_site_label_3
_geom_torsion_atom_site_label_4
_geom_torsion
C1 Pd1 S1 C14 -82.9(2)
Cl1 Pd1 S1 C14 94.04(19)
C1 Pd1 S1 C5 26.5(3)
Cl1 Pd1 S1 C5 -156.5(2)
C1 Pd1 S2 C10 39.3(2)
Cl1 Pd1 S2 C10 -137.63(17)
C1 Pd1 S2 C20 -67.3(2)
Cl1 Pd1 S2 C20 115.74(15)
C3 N1 C1 N2 -0.3(6)
C4 N1 C1 N2 -177.4(5)
C3 N1 C1 Pd1 175.9(4)
C4 N1 C1 Pd1 -1.2(7)
C2 N2 C1 N1 0.8(5)
C9 N2 C1 N1 176.6(4)
C2 N2 C1 Pd1 -175.5(3)
C9 N2 C1 Pd1 0.3(6)
S1 Pd1 C1 N1 -38.5(4)
S2 Pd1 C1 N1 138.5(4)
S1 Pd1 C1 N2 137.0(4)
S2 Pd1 C1 N2 -46.0(4)
C1 N2 C2 C3 -0.9(6)
C9 N2 C2 C3 -176.6(5)
N2 C2 C3 N1 0.7(6)
C1 N1 C3 C2 -0.3(6)
C4 N1 C3 C2 176.6(6)
C1 N1 C4 C5 65.8(7)
C3 N1 C4 C5 -110.8(6)
N1 C4 C5 C6 172.1(5)
N1 C4 C5 S1 -64.4(6)
C14 S1 C5 C4 127.3(4)
Pd1 S1 C5 C4 14.8(5)
C14 S1 C5 C6 -103.8(7)
Pd1 S1 C5 C6 143.7(6)
C4 C5 C6 C8 -88.5(12)
S1 C5 C6 C8 145.1(9)
C4 C5 C6 C7 54.3(9)
S1 C5 C6 C7 -72.1(9)
C1 N2 C9 C10 65.6(6)
C2 N2 C9 C10 -119.3(5)
N2 C9 C10 C11 180.0(4)
N2 C9 C10 S2 -55.7(5)
C20 S2 C10 C9 107.2(4)
Pd1 S2 C10 C9 -0.1(4)
C20 S2 C10 C11 -128.7(4)
Pd1 S2 C10 C11 124.0(3)
C9 C10 C11 C13 -167.5(5)
S2 C10 C11 C13 66.5(5)
C9 C10 C11 C12 66.4(6)
S2 C10 C11 C12 -59.5(5)
C5 S1 C14 C19 164.2(4)
Pd1 S1 C14 C19 -80.1(4)
C5 S1 C14 C15 -71.0(5)
Pd1 S1 C14 C15 44.7(4)
C19 C14 C15 C16 -57.1(6)
S1 C14 C15 C16 -180.0(4)
C14 C15 C16 C17 54.7(7)
C15 C16 C17 C18 -55.3(7)
C16 C17 C18 C19 57.0(7)
C15 C14 C19 C18 59.2(6)
S1 C14 C19 C18 -174.8(4)
C17 C18 C19 C14 -57.9(7)
C10 S2 C20 C25 72.3(4)
Pd1 S2 C20 C25 -175.8(3)
C10 S2 C20 C21 -166.2(3)
Pd1 S2 C20 C21 -54.3(3)
C25 C20 C21 C22 -57.7(5)
S2 C20 C21 C22 -179.1(3)
C20 C21 C22 C23 56.0(6)
C21 C22 C23 C24 -55.3(7)
C22 C23 C24 C25 56.2(7)
C23 C24 C25 C20 -57.1(6)
C21 C20 C25 C24 58.1(6)
S2 C20 C25 C24 177.6(4)
C26 Pd2 S3 C30 40.2(2)
Cl2 Pd2 S3 C30 -137.15(17)
C26 Pd2 S3 C39 -66.7(2)
Cl2 Pd2 S3 C39 115.95(15)
C26 Pd2 S4 C45 -85.7(2)
Cl2 Pd2 S4 C45 91.76(16)
C26 Pd2 S4 C35 23.4(2)
Cl2 Pd2 S4 C35 -159.13(19)
C27 N4 C26 N3 -0.2(6)
C34 N4 C26 N3 -175.3(4)
C27 N4 C26 Pd2 177.6(4)
C34 N4 C26 Pd2 2.6(7)
C28 N3 C26 N4 0.2(6)
C29 N3 C26 N4 178.7(4)
C28 N3 C26 Pd2 -177.7(4)
C29 N3 C26 Pd2 0.8(7)
S4 Pd2 C26 N4 -40.2(4)
S3 Pd2 C26 N4 135.3(5)
S4 Pd2 C26 N3 137.3(4)
S3 Pd2 C26 N3 -47.2(4)
C26 N4 C27 C28 0.1(7)
C34 N4 C27 C28 174.9(5)
N4 C27 C28 N3 0.0(7)
C26 N3 C28 C27 -0.2(7)
C29 N3 C28 C27 -178.5(5)
C26 N3 C29 C30 67.0(6)
C28 N3 C29 C30 -114.9(6)
N3 C29 C30 C31 178.1(4)
N3 C29 C30 S3 -56.9(5)
C39 S3 C30 C29 107.3(4)
Pd2 S3 C30 C29 0.3(4)
C39 S3 C30 C31 -127.8(4)
Pd2 S3 C30 C31 125.2(4)
C29 C30 C31 C33 -168.5(5)
S3 C30 C31 C33 65.6(6)
C29 C30 C31 C32 66.2(6)
S3 C30 C31 C32 -59.7(6)
C26 N4 C34 C35 65.5(6)
C27 N4 C34 C35 -108.7(6)
N4 C34 C35 C36 169.0(4)
N4 C34 C35 S4 -68.8(5)
C45 S4 C35 C34 132.0(4)
Pd2 S4 C35 C34 20.0(4)
C45 S4 C35 C36 -102.6(5)
Pd2 S4 C35 C36 145.4(4)
C34 C35 C36 C38 63.1(8)
S4 C35 C36 C38 -60.2(8)
C34 C35 C36 C37 -66.3(7)
S4 C35 C36 C37 170.4(5)
C30 S3 C39 C44 69.4(4)
Pd2 S3 C39 C44 -178.4(3)
C30 S3 C39 C40 -167.6(3)
Pd2 S3 C39 C40 -55.4(3)
C44 C39 C40 C41 -57.4(5)
S3 C39 C40 C41 -179.7(4)
C39 C40 C41 C42 55.1(6)
C40 C41 C42 C43 -55.1(6)
C41 C42 C43 C44 55.4(7)
C40 C39 C44 C43 57.5(6)
S3 C39 C44 C43 177.5(4)
C42 C43 C44 C39 -55.9(6)
C35 S4 C45 C46 -69.5(4)
Pd2 S4 C45 C46 45.8(4)
C35 S4 C45 C50 166.2(3)
Pd2 S4 C45 C50 -78.5(3)
C50 C45 C46 C47 -56.9(6)
S4 C45 C46 C47 -178.9(4)
C45 C46 C47 C48 55.5(6)
C46 C47 C48 C49 -56.0(6)
C47 C48 C49 C50 57.6(6)
C48 C49 C50 C45 -57.5(6)
C46 C45 C50 C49 57.3(6)
S4 C45 C50 C49 -176.9(4)
